data_7703415
loop_
_publ_author_name
'Beattie, Jeffrey W.'
'Wang, Canning'
'Zhang, Hongtu'
'Krogman, Jeremy P.'
'Foxman, Bruce M.'
'Thomas, Christine M.'

_publ_section_title
;
 Dimerization of terminal alkynes promoted by a heterobimetallic Zr/Co
 complex.
;
_journal_issue 8
_journal_name_full 'Dalton transactions (Cambridge, England : 2003)'
_journal_page_first 2407
_journal_page_last 2411
_journal_paper_doi 10.1039/d0dt00334d
_journal_volume 49
_journal_year 2020
_chemical_formula_moiety 'C55 H94 Co N4 P3 Si Zr'
_chemical_formula_sum 'C55 H94 Co N4 P3 Si Zr'
_chemical_formula_weight 1082.49
_chemical_properties_physical Air-sensitive,Moisture-sensitive,Oxygen-sensitive
_space_group_crystal_system monoclinic
_space_group_IT_number 15
_space_group_name_Hall '-C 2yc'
_space_group_name_H-M_alt 'C 1 2/c 1'
_atom_sites_solution_hydrogens mixed
_audit_creation_date 2019-11-07
_audit_creation_method
;
Olex2 1.2
(compiled 2018.05.29 svn.r3508 for OlexSys, GUI svn.r5506)
;
_audit_update_record
;
2019-11-11 deposited with the CCDC.	2020-01-31 downloaded from the CCDC.
;
_cell_angle_alpha 90
_cell_angle_beta 120.087(5)
_cell_angle_gamma 90
_cell_formula_units_Z 8
_cell_length_a 49.022(4)
_cell_length_b 11.4685(9)
_cell_length_c 25.848(3)
_cell_measurement_reflns_used 9946
_cell_measurement_temperature 100
_cell_measurement_theta_max 2.88
_cell_measurement_theta_min 26.10
_cell_volume 12574(2)
_computing_molecular_graphics 'Olex2 (Dolomanov et al., 2009)'
_computing_publication_material 'Olex2 (Dolomanov et al., 2009)'
_computing_structure_refinement 'ShelXL (Sheldrick, 2015)'
_computing_structure_solution 'ShelXT (Sheldrick, 2015)'
_diffrn_ambient_temperature 100
_diffrn_measured_fraction_theta_full 0.998
_diffrn_measured_fraction_theta_max 0.993
_diffrn_measurement_device_type 'Bruker D8 Venture PHOTON II CPAD'
_diffrn_radiation_type MoK\a
_diffrn_radiation_wavelength 0.71073
_diffrn_reflns_av_R_equivalents 0.0838
_diffrn_reflns_av_unetI/netI 0.0553
_diffrn_reflns_Laue_measured_fraction_full 0.998
_diffrn_reflns_Laue_measured_fraction_max 0.993
_diffrn_reflns_limit_h_max 59
_diffrn_reflns_limit_h_min -58
_diffrn_reflns_limit_k_max 13
_diffrn_reflns_limit_k_min -13
_diffrn_reflns_limit_l_max 31
_diffrn_reflns_limit_l_min -31
_diffrn_reflns_number 87733
_diffrn_reflns_point_group_measured_fraction_full 0.998
_diffrn_reflns_point_group_measured_fraction_max 0.993
_diffrn_reflns_theta_full 25.242
_diffrn_reflns_theta_max 25.461
_diffrn_reflns_theta_min 2.753
_exptl_absorpt_coefficient_mu 0.559
_exptl_absorpt_correction_T_max 0.0265
_exptl_absorpt_correction_T_min 0.0094
_exptl_absorpt_correction_type multi-scan
_exptl_absorpt_process_details
;
 SADABS 2016/2: Krause, L., Herbst-Irmer, R., Sheldrick G.M. & Stalke D.,
 J. Appl. Cryst. 48 (2015) 3-10
;
_exptl_crystal_colour 'clear light brown'
_exptl_crystal_colour_lustre clear
_exptl_crystal_colour_modifier light
_exptl_crystal_colour_primary brown
_exptl_crystal_density_diffrn 1.144
_exptl_crystal_description plate
_exptl_crystal_F_000 4624
_exptl_crystal_recrystallization_method 'Re-crystallisation from solvent: diethyl ether'
_exptl_crystal_size_max 0.285
_exptl_crystal_size_mid 0.198
_exptl_crystal_size_min 0.144
_refine_diff_density_max 1.261
_refine_diff_density_min -1.149
_refine_diff_density_rms 0.122
_refine_ls_extinction_method none
_refine_ls_goodness_of_fit_ref 1.181
_refine_ls_hydrogen_treatment mixed
_refine_ls_matrix_type full
_refine_ls_number_parameters 628
_refine_ls_number_reflns 11572
_refine_ls_number_restraints 0
_refine_ls_restrained_S_all 1.181
_refine_ls_R_factor_all 0.1314
_refine_ls_R_factor_gt 0.1070
_refine_ls_shift/su_max 0.001
_refine_ls_shift/su_mean 0.000
_refine_ls_structure_factor_coef Fsqd
_refine_ls_weighting_details 'w=1/[\s^2^(Fo^2^)+294.9280P] where P=(Fo^2^+2Fc^2^)/3'
_refine_ls_weighting_scheme calc
_refine_ls_wR_factor_gt 0.2162
_refine_ls_wR_factor_ref 0.2274
_reflns_Friedel_coverage 0.000
_reflns_number_gt 8943
_reflns_number_total 11572
_reflns_threshold_expression 'I > 2\s(I)'
_cod_data_source_file d0dt00334d2.cif
_cod_data_source_block 5
_cod_depositor_comments 'Adding full bibliography for 7703415--7703416.cif.'
_cod_database_code 7703415
_shelx_shelxl_version_number 2018/1
_shelx_space_group_comment
;
The symmetry employed for this shelxl refinement is uniquely defined
by the following loop, which should always be used as a source of
symmetry information in preference to the above space-group names.
They are only intended as comments.
;
_shelx_estimated_absorpt_t_max 0.924
_shelx_estimated_absorpt_t_min 0.857
_olex2_refinement_description
;
1. Fixed Uiso
 At 1.2 times of:
  All C(H) groups
 At 1.5 times of:
  All C(H,H,H) groups
2. Others
 Sof(C0AB)=Sof(H0AD)=Sof(H0AE)=Sof(H0AF)=1-FVAR(1)
 Sof(C0AA)=Sof(H0AA)=Sof(H0AB)=Sof(H0AC)=FVAR(1)
3.a Ternary CH refined with riding coordinates:
 C13(H13), C16(H16), C24(H24), C36(H36), C39(H39), C51(H51)
3.b Aromatic/amide H refined with riding coordinates:
 C7(H7), C10(H10), C30(H30), C33(H33), C44(H44), C46(H46)
3.c Idealised Me refined as rotating group:
 C1(H1A,H1B,H1C), C2(H2A,H2B,H2C), C3(H3A,H3B,H3C), C6(H6A,H6B,H6C), C9(H9A,
 H9B,H9C), C12(H12A,H12B,H12C), C14(H14A,H14B,H14C), C15(H15A,H15B,H15C),
 C17(H17A,H17B,H17C), C18(H18A,H18B,H18C), C21(H21A,H21B,H21C), C22(H22A,H22B,
 H22C), C25(H25A,H25B,H25C), C26(H26A,H26B,H26C), C29(H29A,H29B,H29C), C32(H32A,
 H32B,H32C), C35(H35A,H35B,H35C), C37(H37A,H37B,H37C), C38(H38A,H38B,H38C),
 C40(H40A,H40B,H40C), C41(H41A,H41B,H41C), C48(H48A,H48B,H48C), C49(H49A,H49B,
 H49C), C50(H50A,H50B,H50C), C52(H52A,H52B,H52C), C53(H53A,H53B,H53C),
 C0AA(H0AA,H0AB,H0AC), C0AB(H0AD,H0AE,H0AF)
;
_olex2_submission_special_instructions 'No special instructions were received'

loop_
_space_group_symop_operation_xyz
'x, y, z'
'-x, y, -z+1/2'
'x+1/2, y+1/2, z'
'-x+1/2, y+1/2, -z+1/2'
'-x, -y, -z'
'x, -y, z-1/2'
'-x+1/2, -y+1/2, -z'
'x+1/2, -y+1/2, z-1/2'

loop_
_atom_site_label
_atom_site_type_symbol
_atom_site_fract_x
_atom_site_fract_y
_atom_site_fract_z
_atom_site_U_iso_or_equiv
_atom_site_adp_type
_atom_site_occupancy
_atom_site_site_symmetry_order
_atom_site_calc_flag
_atom_site_refinement_flags_posn
_atom_site_refinement_flags_occupancy
_atom_site_disorder_assembly
_atom_site_disorder_group
Zr1 Zr 0.37171(2) 0.59567(7) 0.43574(4) 0.0330(2) Uani 1 1 d . . . .
Co1 Co 0.34452(3) 0.54373(10) 0.50541(5) 0.0350(3) Uani 1 1 d . . . .
P1 P 0.37469(6) 0.6889(2) 0.55070(11) 0.0383(5) Uani 1 1 d . . . .
P2 P 0.34835(6) 0.37843(18) 0.46993(10) 0.0351(5) Uani 1 1 d . . . .
P3 P 0.41630(5) 0.6310(2) 0.40631(10) 0.0387(5) Uani 1 1 d . . . .
Si1 Si 0.28041(6) 0.6999(2) 0.31540(11) 0.0377(6) Uani 1 1 d . . . .
C55 C 0.32232(19) 0.6061(7) 0.4320(4) 0.0333(18) Uani 1 1 d . . . .
C54 C 0.3164(2) 0.6468(7) 0.3810(4) 0.0355(19) Uani 1 1 d . . . .
N3 N 0.39545(16) 0.7076(6) 0.5140(3) 0.0368(16) Uani 1 1 d . . . .
N4 N 0.30338(18) 0.5093(6) 0.5600(3) 0.0412(18) Uani 1 1 d . . . .
N5 N 0.36936(16) 0.4083(6) 0.4351(3) 0.0355(15) Uani 1 1 d . . . .
N6 N 0.37750(17) 0.6580(6) 0.3629(3) 0.0379(17) Uani 1 1 d . . . .
C1 C 0.2770(2) 0.8615(8) 0.3185(5) 0.049(2) Uani 1 1 d . . . .
H1A H 0.280423 0.883490 0.357183 0.074 Uiso 1 1 calc GR . . .
H1B H 0.256339 0.885774 0.288292 0.074 Uiso 1 1 calc GR . . .
H1C H 0.292533 0.898371 0.311777 0.074 Uiso 1 1 calc GR . . .
C2 C 0.2772(2) 0.6612(8) 0.2433(4) 0.044(2) Uani 1 1 d . . . .
H2A H 0.296399 0.681702 0.244055 0.067 Uiso 1 1 calc GR . . .
H2B H 0.259909 0.702829 0.211589 0.067 Uiso 1 1 calc GR . . .
H2C H 0.273649 0.578829 0.236613 0.067 Uiso 1 1 calc GR . . .
C3 C 0.2467(2) 0.6327(8) 0.3185(4) 0.050(2) Uani 1 1 d . . . .
H3A H 0.246906 0.549908 0.313262 0.075 Uiso 1 1 calc GR . . .
H3B H 0.227324 0.664649 0.287292 0.075 Uiso 1 1 calc GR . . .
H3C H 0.248627 0.648929 0.356614 0.075 Uiso 1 1 calc GR . . .
C4 C 0.4263(2) 0.7556(8) 0.5440(4) 0.042(2) Uani 1 1 d . . . .
C5 C 0.4312(2) 0.8784(8) 0.5461(5) 0.053(3) Uani 1 1 d . . . .
C6 C 0.4048(3) 0.9651(9) 0.5135(5) 0.060(3) Uani 1 1 d . . . .
H6A H 0.402836 1.012787 0.542022 0.091 Uiso 1 1 calc GR . . .
H6B H 0.385373 0.924068 0.489257 0.091 Uiso 1 1 calc GR . . .
H6C H 0.409345 1.013563 0.488509 0.091 Uiso 1 1 calc GR . . .
C7 C 0.4618(3) 0.9196(11) 0.5795(6) 0.072(3) Uani 1 1 d . . . .
H7 H 0.465251 0.999386 0.579784 0.086 Uiso 1 1 calc R . . .
C8 C 0.4877(3) 0.8477(12) 0.6125(7) 0.081(4) Uani 1 1 d . . . .
C9 C 0.5207(3) 0.8967(15) 0.6503(9) 0.136(7) Uani 1 1 d . . . .
H9A H 0.523928 0.919393 0.688731 0.203 Uiso 1 1 calc GR . . .
H9B H 0.523245 0.963456 0.630680 0.203 Uiso 1 1 calc GR . . .
H9C H 0.535900 0.838264 0.655429 0.203 Uiso 1 1 calc GR . . .
C10 C 0.4821(3) 0.7308(11) 0.6087(5) 0.066(3) Uani 1 1 d . . . .
H10 H 0.499098 0.680989 0.629957 0.079 Uiso 1 1 calc R . . .
C11 C 0.4527(2) 0.6825(9) 0.5751(5) 0.050(3) Uani 1 1 d . . . .
C12 C 0.4503(2) 0.5530(9) 0.5719(4) 0.051(2) Uani 1 1 d . . . .
H12A H 0.454600 0.525317 0.541558 0.077 Uiso 1 1 calc GR . . .
H12B H 0.429484 0.529869 0.562127 0.077 Uiso 1 1 calc GR . . .
H12C H 0.465423 0.520331 0.609797 0.077 Uiso 1 1 calc GR . . .
C13 C 0.4049(2) 0.6705(9) 0.6309(4) 0.050(2) Uani 1 1 d . . . .
H13 H 0.421107 0.621133 0.630556 0.059 Uiso 1 1 calc R . . .
C14 C 0.3931(2) 0.6002(10) 0.6669(4) 0.054(3) Uani 1 1 d . . . .
H14A H 0.410658 0.581449 0.705500 0.081 Uiso 1 1 calc GR . . .
H14B H 0.383274 0.529555 0.645865 0.081 Uiso 1 1 calc GR . . .
H14C H 0.378117 0.645918 0.671640 0.081 Uiso 1 1 calc GR . . .
C15 C 0.4225(2) 0.7767(10) 0.6666(5) 0.061(3) Uani 1 1 d . . . .
H15A H 0.408615 0.824720 0.673485 0.091 Uiso 1 1 calc GR . . .
H15B H 0.430208 0.820275 0.644833 0.091 Uiso 1 1 calc GR . . .
H15C H 0.439983 0.752466 0.704285 0.091 Uiso 1 1 calc GR . . .
C16 C 0.3562(2) 0.8302(8) 0.5515(4) 0.044(2) Uani 1 1 d . . . .
H16 H 0.372654 0.890243 0.567667 0.053 Uiso 1 1 calc R . . .
C17 C 0.3307(2) 0.8676(7) 0.4887(4) 0.050(2) Uani 1 1 d . . . .
H17A H 0.312797 0.816846 0.474877 0.075 Uiso 1 1 calc GR . . .
H17B H 0.338882 0.863106 0.461931 0.075 Uiso 1 1 calc GR . . .
H17C H 0.324385 0.946322 0.489970 0.075 Uiso 1 1 calc GR . . .
C18 C 0.3416(2) 0.8217(9) 0.5920(5) 0.055(3) Uani 1 1 d . . . .
H18A H 0.329073 0.889745 0.586661 0.082 Uiso 1 1 calc GR . . .
H18B H 0.358156 0.816719 0.633044 0.082 Uiso 1 1 calc GR . . .
H18C H 0.328615 0.753439 0.581719 0.082 Uiso 1 1 calc GR . . .
C19 C 0.3203(2) 0.5224(7) 0.5403(4) 0.038(2) Uani 1 1 d . . . .
C20 C 0.2736(2) 0.5271(8) 0.5585(4) 0.046(2) Uani 1 1 d . . . .
C21 C 0.2790(3) 0.6147(14) 0.6075(6) 0.091(5) Uani 1 1 d . . . .
H21A H 0.259352 0.630131 0.606063 0.136 Uiso 1 1 calc GR . . .
H21B H 0.287206 0.686014 0.601334 0.136 Uiso 1 1 calc GR . . .
H21C H 0.293765 0.582949 0.645929 0.136 Uiso 1 1 calc GR . . .
C22 C 0.2510(3) 0.5787(12) 0.4988(5) 0.080(4) Uani 1 1 d . . . .
H22A H 0.248626 0.526384 0.467738 0.120 Uiso 1 1 calc GR . . .
H22B H 0.259118 0.651971 0.494358 0.120 Uiso 1 1 calc GR . . .
H22C H 0.230956 0.590681 0.495923 0.120 Uiso 1 1 calc GR . . .
C24 C 0.3682(2) 0.2590(7) 0.5235(4) 0.040(2) Uani 1 1 d . . . .
H24 H 0.372343 0.196274 0.502593 0.048 Uiso 1 1 calc R . . .
C25 C 0.3474(3) 0.2091(8) 0.5474(4) 0.052(3) Uani 1 1 d . . . .
H25A H 0.359212 0.152209 0.577797 0.079 Uiso 1 1 calc GR . . .
H25B H 0.329085 0.172895 0.515242 0.079 Uiso 1 1 calc GR . . .
H25C H 0.341047 0.270993 0.564014 0.079 Uiso 1 1 calc GR . . .
C26 C 0.3987(3) 0.2912(9) 0.5775(4) 0.055(3) Uani 1 1 d . . . .
H26A H 0.394628 0.340960 0.602807 0.083 Uiso 1 1 calc GR . . .
H26B H 0.411744 0.331421 0.565493 0.083 Uiso 1 1 calc GR . . .
H26C H 0.409204 0.221780 0.599058 0.083 Uiso 1 1 calc GR . . .
C27 C 0.3737(2) 0.3309(7) 0.3955(4) 0.0344(19) Uani 1 1 d . . . .
C28 C 0.3518(2) 0.3260(7) 0.3339(4) 0.0365(19) Uani 1 1 d . . . .
C29 C 0.3217(2) 0.3939(8) 0.3019(4) 0.043(2) Uani 1 1 d . . . .
H29A H 0.304392 0.345433 0.295977 0.065 Uiso 1 1 calc GR . . .
H29B H 0.318492 0.419285 0.263894 0.065 Uiso 1 1 calc GR . . .
H29C H 0.322925 0.460637 0.325458 0.065 Uiso 1 1 calc GR . . .
C30 C 0.3582(2) 0.2542(7) 0.2968(4) 0.040(2) Uani 1 1 d . . . .
H30 H 0.343751 0.252769 0.256033 0.048 Uiso 1 1 calc R . . .
C31 C 0.3849(2) 0.1864(7) 0.3183(4) 0.0364(19) Uani 1 1 d . . . .
C32 C 0.3909(2) 0.1150(8) 0.2768(4) 0.049(2) Uani 1 1 d . . . .
H32A H 0.405962 0.154295 0.269428 0.074 Uiso 1 1 calc GR . . .
H32B H 0.371600 0.104401 0.239679 0.074 Uiso 1 1 calc GR . . .
H32C H 0.399185 0.040286 0.294542 0.074 Uiso 1 1 calc GR . . .
C33 C 0.4059(2) 0.1940(7) 0.3786(4) 0.039(2) Uani 1 1 d . . . .
H33 H 0.424173 0.149325 0.394186 0.047 Uiso 1 1 calc R . . .
C34 C 0.4016(2) 0.2646(7) 0.4179(4) 0.038(2) Uani 1 1 d . . . .
C35 C 0.4266(2) 0.2654(8) 0.4823(4) 0.045(2) Uani 1 1 d . . . .
H35A H 0.420807 0.213185 0.504189 0.067 Uiso 1 1 calc GR . . .
H35B H 0.428874 0.342870 0.497994 0.067 Uiso 1 1 calc GR . . .
H35C H 0.446260 0.240616 0.486132 0.067 Uiso 1 1 calc GR . . .
C36 C 0.3110(2) 0.3123(8) 0.4128(4) 0.040(2) Uani 1 1 d . . . .
H36 H 0.304669 0.358454 0.376587 0.048 Uiso 1 1 calc R . . .
C37 C 0.2841(2) 0.3274(8) 0.4262(4) 0.041(2) Uani 1 1 d . . . .
H37A H 0.264887 0.298185 0.393202 0.062 Uiso 1 1 calc GR . . .
H37B H 0.281677 0.408598 0.431955 0.062 Uiso 1 1 calc GR . . .
H37C H 0.288917 0.284899 0.461751 0.062 Uiso 1 1 calc GR . . .
C38 C 0.3132(2) 0.1856(8) 0.3947(4) 0.051(3) Uani 1 1 d . . . .
H38A H 0.315193 0.133147 0.425305 0.077 Uiso 1 1 calc GR . . .
H38B H 0.331287 0.178050 0.389774 0.077 Uiso 1 1 calc GR . . .
H38C H 0.294490 0.167084 0.357689 0.077 Uiso 1 1 calc GR . . .
C39 C 0.4390(2) 0.7672(9) 0.4222(4) 0.049(2) Uani 1 1 d . . . .
H39 H 0.432005 0.815693 0.444597 0.058 Uiso 1 1 calc R . . .
C40 C 0.4333(3) 0.8409(10) 0.3686(5) 0.062(3) Uani 1 1 d . . . .
H40A H 0.441332 0.918145 0.381854 0.094 Uiso 1 1 calc GR . . .
H40B H 0.411073 0.844842 0.340639 0.094 Uiso 1 1 calc GR . . .
H40C H 0.443863 0.806202 0.349702 0.094 Uiso 1 1 calc GR . . .
C41 C 0.4744(2) 0.7486(10) 0.4645(5) 0.057(3) Uani 1 1 d . . . .
H41A H 0.483510 0.713993 0.442938 0.086 Uiso 1 1 calc GR . . .
H41B H 0.477456 0.697850 0.496583 0.086 Uiso 1 1 calc GR . . .
H41C H 0.484291 0.822313 0.480653 0.086 Uiso 1 1 calc GR . . .
C42 C 0.3614(2) 0.7199(8) 0.3077(4) 0.040(2) Uani 1 1 d . . . .
C43 C 0.3540(2) 0.6675(9) 0.2524(4) 0.045(2) Uani 1 1 d . . . .
C44 C 0.3375(2) 0.7315(9) 0.1997(4) 0.045(2) Uani 1 1 d . . . .
H44 H 0.333394 0.696951 0.163948 0.054 Uiso 1 1 calc R . . .
C45 C 0.3270(2) 0.8456(10) 0.1983(4) 0.049(2) Uani 1 1 d . . . .
C46 C 0.3345(2) 0.8920(8) 0.2532(4) 0.044(2) Uani 1 1 d . . . .
H46 H 0.327636 0.967326 0.253788 0.053 Uiso 1 1 calc R . . .
C47 C 0.3515(2) 0.8353(8) 0.3074(4) 0.041(2) Uani 1 1 d . . . .
C48 C 0.3596(2) 0.8953(8) 0.3651(4) 0.047(2) Uani 1 1 d . . . .
H48A H 0.382051 0.898065 0.390487 0.070 Uiso 1 1 calc GR . . .
H48B H 0.350462 0.852983 0.384764 0.070 Uiso 1 1 calc GR . . .
H48C H 0.351310 0.973275 0.356798 0.070 Uiso 1 1 calc GR . . .
C49 C 0.3078(3) 0.9122(10) 0.1411(5) 0.063(3) Uani 1 1 d . . . .
H49A H 0.285796 0.898765 0.126245 0.094 Uiso 1 1 calc GR . . .
H49B H 0.313199 0.886392 0.111974 0.094 Uiso 1 1 calc GR . . .
H49C H 0.312253 0.993982 0.148454 0.094 Uiso 1 1 calc GR . . .
C50 C 0.3619(2) 0.5457(8) 0.2471(4) 0.046(2) Uani 1 1 d . . . .
H50A H 0.378502 0.544404 0.237803 0.069 Uiso 1 1 calc GR . . .
H50B H 0.343584 0.507479 0.215853 0.069 Uiso 1 1 calc GR . . .
H50C H 0.368610 0.505814 0.284270 0.069 Uiso 1 1 calc GR . . .
C51 C 0.4325(2) 0.5252(9) 0.3744(4) 0.047(2) Uani 1 1 d . . . .
H51 H 0.415975 0.466631 0.353197 0.057 Uiso 1 1 calc R . . .
C52 C 0.4411(2) 0.5727(11) 0.3288(4) 0.063(3) Uani 1 1 d . . . .
H52A H 0.458575 0.625417 0.348420 0.095 Uiso 1 1 calc GR . . .
H52B H 0.423319 0.613120 0.297539 0.095 Uiso 1 1 calc GR . . .
H52C H 0.446795 0.509071 0.311923 0.095 Uiso 1 1 calc GR . . .
C53 C 0.4606(2) 0.4601(10) 0.4238(4) 0.057(3) Uani 1 1 d . . . .
H53A H 0.466073 0.396079 0.406746 0.086 Uiso 1 1 calc GR . . .
H53B H 0.455339 0.431077 0.452460 0.086 Uiso 1 1 calc GR . . .
H53C H 0.478274 0.512288 0.443226 0.086 Uiso 1 1 calc GR . . .
H H 0.3696(16) 0.501(6) 0.550(3) 0.020(18) Uiso 1 1 d . . . .
C0AA C 0.2587(11) 0.410(3) 0.554(4) 0.061(12) Uani 0.60(11) 1 d . P A 1
H0AA H 0.257044 0.367990 0.520752 0.092 Uiso 0.60(11) 1 calc GR P A 1
H0AB H 0.237982 0.421193 0.548917 0.092 Uiso 0.60(11) 1 calc GR P A 1
H0AC H 0.271396 0.366928 0.590285 0.092 Uiso 0.60(11) 1 calc GR P A 1
C0AB C 0.2685(17) 0.421(5) 0.587(4) 0.068(14) Uani 0.40(11) 1 d . P A 2
H0AD H 0.268775 0.352037 0.566635 0.102 Uiso 0.40(11) 1 calc GR P A 2
H0AE H 0.248489 0.427066 0.585583 0.102 Uiso 0.40(11) 1 calc GR P A 2
H0AF H 0.284995 0.416371 0.628480 0.102 Uiso 0.40(11) 1 calc GR P A 2

loop_
_atom_site_aniso_label
_atom_site_aniso_U_11
_atom_site_aniso_U_22
_atom_site_aniso_U_33
_atom_site_aniso_U_23
_atom_site_aniso_U_13
_atom_site_aniso_U_12
Zr1 0.0420(5) 0.0266(4) 0.0413(5) 0.0027(4) 0.0291(4) 0.0023(4)
Co1 0.0481(7) 0.0259(6) 0.0447(7) 0.0001(5) 0.0335(6) -0.0007(5)
P1 0.0497(14) 0.0349(12) 0.0458(13) -0.0002(10) 0.0355(12) 0.0003(11)
P2 0.0473(13) 0.0238(11) 0.0426(13) 0.0024(9) 0.0289(11) 0.0019(10)
P3 0.0391(13) 0.0444(14) 0.0406(13) 0.0075(10) 0.0260(11) 0.0062(10)
Si1 0.0428(14) 0.0309(12) 0.0456(14) 0.0054(11) 0.0268(12) 0.0035(11)
C55 0.037(5) 0.020(4) 0.052(5) -0.003(4) 0.029(4) 0.001(3)
C54 0.043(5) 0.031(4) 0.045(5) 0.000(4) 0.031(4) 0.001(4)
N3 0.042(4) 0.035(4) 0.045(4) 0.005(3) 0.031(4) 0.006(3)
N4 0.055(5) 0.033(4) 0.052(5) 0.002(3) 0.040(4) -0.007(3)
N5 0.043(4) 0.033(4) 0.037(4) -0.001(3) 0.025(3) 0.008(3)
N6 0.046(4) 0.042(4) 0.039(4) 0.013(3) 0.032(4) 0.004(3)
C1 0.056(6) 0.037(5) 0.070(7) 0.017(5) 0.043(6) 0.009(4)
C2 0.050(6) 0.040(5) 0.048(5) 0.012(4) 0.027(5) 0.003(4)
C3 0.054(6) 0.044(6) 0.054(6) 0.003(5) 0.030(5) -0.001(5)
C4 0.048(5) 0.039(5) 0.060(6) 0.001(4) 0.043(5) -0.006(4)
C5 0.057(6) 0.035(5) 0.080(7) -0.002(5) 0.046(6) -0.014(5)
C6 0.074(7) 0.047(6) 0.076(8) 0.000(6) 0.049(7) -0.003(6)
C7 0.070(8) 0.056(7) 0.095(9) 0.001(7) 0.045(7) -0.023(6)
C8 0.056(7) 0.080(9) 0.116(11) -0.011(8) 0.050(8) -0.027(7)
C9 0.051(8) 0.114(13) 0.21(2) 0.041(13) 0.043(11) -0.019(9)
C10 0.059(7) 0.073(8) 0.081(8) -0.004(7) 0.046(7) -0.013(6)
C11 0.058(6) 0.056(6) 0.062(6) -0.007(5) 0.049(6) -0.014(5)
C12 0.051(6) 0.056(6) 0.052(6) 0.000(5) 0.030(5) 0.006(5)
C13 0.058(6) 0.059(6) 0.049(6) 0.000(5) 0.039(5) -0.010(5)
C14 0.058(6) 0.069(7) 0.046(6) 0.009(5) 0.035(5) -0.004(5)
C15 0.058(6) 0.086(8) 0.056(6) -0.002(6) 0.042(6) -0.011(6)
C16 0.058(6) 0.031(5) 0.061(6) -0.001(4) 0.043(5) -0.001(4)
C17 0.064(6) 0.023(4) 0.073(7) -0.005(4) 0.043(6) 0.003(4)
C18 0.068(7) 0.051(6) 0.066(7) -0.009(5) 0.049(6) 0.004(5)
C19 0.055(6) 0.021(4) 0.040(5) 0.005(4) 0.024(5) 0.005(4)
C20 0.043(5) 0.049(6) 0.054(6) 0.005(5) 0.031(5) 0.005(4)
C21 0.065(8) 0.149(14) 0.081(9) -0.034(9) 0.053(7) 0.003(8)
C22 0.064(7) 0.100(10) 0.073(8) -0.002(7) 0.032(6) 0.025(7)
C24 0.057(6) 0.027(4) 0.049(5) 0.003(4) 0.036(5) 0.008(4)
C25 0.078(7) 0.039(5) 0.051(6) 0.012(5) 0.041(6) 0.011(5)
C26 0.081(8) 0.044(6) 0.051(6) 0.011(5) 0.040(6) 0.020(5)
C27 0.043(5) 0.025(4) 0.038(5) -0.003(3) 0.022(4) -0.007(4)
C28 0.039(5) 0.032(5) 0.045(5) -0.001(4) 0.026(4) 0.003(4)
C29 0.058(6) 0.039(5) 0.041(5) 0.002(4) 0.031(5) 0.006(4)
C30 0.054(6) 0.034(5) 0.036(5) -0.003(4) 0.025(4) -0.002(4)
C31 0.050(5) 0.019(4) 0.046(5) -0.007(4) 0.029(4) 0.000(4)
C32 0.062(6) 0.043(6) 0.058(6) -0.001(5) 0.041(5) 0.009(5)
C33 0.042(5) 0.031(5) 0.048(5) 0.000(4) 0.024(4) 0.015(4)
C34 0.042(5) 0.033(5) 0.044(5) -0.005(4) 0.025(4) -0.005(4)
C35 0.049(6) 0.038(5) 0.052(6) -0.009(4) 0.030(5) 0.005(4)
C36 0.049(5) 0.034(5) 0.044(5) -0.005(4) 0.027(5) 0.002(4)
C37 0.041(5) 0.037(5) 0.055(6) -0.010(4) 0.030(5) -0.014(4)
C38 0.071(7) 0.039(5) 0.056(6) -0.017(5) 0.041(6) -0.014(5)
C39 0.039(5) 0.057(6) 0.057(6) 0.021(5) 0.029(5) 0.010(5)
C40 0.065(7) 0.062(7) 0.077(8) 0.031(6) 0.048(6) 0.004(6)
C41 0.049(6) 0.066(7) 0.060(7) 0.013(5) 0.030(5) -0.005(5)
C42 0.035(5) 0.047(5) 0.045(5) 0.005(4) 0.027(4) 0.001(4)
C43 0.042(5) 0.056(6) 0.054(6) 0.015(5) 0.036(5) 0.006(4)
C44 0.043(5) 0.060(6) 0.041(5) 0.009(5) 0.027(5) -0.002(5)
C45 0.040(5) 0.073(7) 0.041(5) 0.008(5) 0.024(5) -0.014(5)
C46 0.043(5) 0.033(5) 0.068(6) 0.016(5) 0.035(5) 0.002(4)
C47 0.042(5) 0.037(5) 0.054(6) 0.014(4) 0.032(5) 0.005(4)
C48 0.059(6) 0.032(5) 0.066(6) 0.012(5) 0.044(5) 0.007(4)
C49 0.069(7) 0.070(7) 0.062(7) 0.038(6) 0.043(6) 0.017(6)
C50 0.048(6) 0.055(6) 0.041(5) 0.005(5) 0.027(5) 0.003(5)
C51 0.045(5) 0.056(6) 0.051(6) -0.010(5) 0.031(5) 0.003(5)
C52 0.052(6) 0.101(9) 0.047(6) 0.000(6) 0.032(5) 0.003(6)
C53 0.052(6) 0.069(7) 0.060(6) 0.005(6) 0.035(5) 0.020(5)
C0AA 0.051(17) 0.046(13) 0.10(3) 0.011(17) 0.05(2) -0.002(11)
C0AB 0.06(3) 0.09(3) 0.08(3) 0.00(3) 0.05(3) -0.02(2)

loop_
_atom_type_symbol
_atom_type_description
_atom_type_scat_dispersion_real
_atom_type_scat_dispersion_imag
_atom_type_scat_source
C C 0.0033 0.0016 'International Tables Vol C Tables 4.2.6.8 and 6.1.1.4'
H H 0.0000 0.0000 'International Tables Vol C Tables 4.2.6.8 and 6.1.1.4'
Co Co 0.3494 0.9721 'International Tables Vol C Tables 4.2.6.8 and 6.1.1.4'
N N 0.0061 0.0033 'International Tables Vol C Tables 4.2.6.8 and 6.1.1.4'
P P 0.1023 0.0942 'International Tables Vol C Tables 4.2.6.8 and 6.1.1.4'
Si Si 0.0817 0.0704 'International Tables Vol C Tables 4.2.6.8 and 6.1.1.4'
Zr Zr -2.9673 0.5597 'International Tables Vol C Tables 4.2.6.8 and 6.1.1.4'

loop_
_geom_angle_atom_site_label_1
_geom_angle_atom_site_label_2
_geom_angle_atom_site_label_3
_geom_angle
Co1 Zr1 P1 42.37(5)
Co1 Zr1 P2 43.00(5)
P2 Zr1 P1 81.26(6)
P3 Zr1 Co1 159.53(7)
P3 Zr1 P1 124.61(7)
P3 Zr1 P2 133.08(7)
C55 Zr1 Co1 39.7(2)
C55 Zr1 P1 65.0(2)
C55 Zr1 P2 62.00(19)
C55 Zr1 P3 160.0(2)
C55 Zr1 C54 31.1(3)
C54 Zr1 Co1 70.81(19)
C54 Zr1 P1 88.71(19)
C54 Zr1 P2 83.9(2)
C54 Zr1 P3 129.2(2)
N3 Zr1 Co1 74.42(17)
N3 Zr1 P1 32.50(17)
N3 Zr1 P2 108.39(18)
N3 Zr1 P3 92.45(18)
N3 Zr1 C55 93.8(3)
N3 Zr1 C54 108.7(3)
N5 Zr1 Co1 75.55(17)
N5 Zr1 P1 109.23(18)
N5 Zr1 P2 32.90(17)
N5 Zr1 P3 101.36(18)
N5 Zr1 C55 90.0(3)
N5 Zr1 C54 101.4(3)
N5 Zr1 N3 126.7(3)
N5 Zr1 N6 110.7(3)
N6 Zr1 Co1 161.23(19)
N6 Zr1 P1 139.4(2)
N6 Zr1 P2 139.0(2)
N6 Zr1 P3 38.85(19)
N6 Zr1 C55 121.6(3)
N6 Zr1 C54 90.5(3)
N6 Zr1 N3 111.9(3)
Zr1 Co1 H 96(3)
P1 Co1 Zr1 76.37(7)
P1 Co1 P2 137.07(10)
P1 Co1 H 74(3)
P2 Co1 Zr1 75.00(7)
P2 Co1 H 78(3)
C55 Co1 Zr1 57.7(2)
C55 Co1 P1 98.9(3)
C55 Co1 P2 92.1(3)
C55 Co1 C19 112.0(4)
C55 Co1 H 154(3)
C19 Co1 Zr1 169.6(3)
C19 Co1 P1 106.0(3)
C19 Co1 P2 108.0(3)
C19 Co1 H 94(3)
Co1 P1 Zr1 61.27(6)
N3 P1 Zr1 42.9(3)
N3 P1 Co1 103.5(3)
N3 P1 C13 105.6(4)
N3 P1 C16 108.9(4)
C13 P1 Zr1 131.3(3)
C13 P1 Co1 117.8(3)
C13 P1 C16 101.9(5)
C16 P1 Zr1 121.5(3)
C16 P1 Co1 118.4(3)
Co1 P2 Zr1 62.00(6)
N5 P2 Zr1 43.2(2)
N5 P2 Co1 104.6(3)
N5 P2 C24 108.4(4)
N5 P2 C36 106.2(4)
C24 P2 Zr1 133.8(3)
C24 P2 Co1 117.4(3)
C24 P2 C36 103.5(4)
C36 P2 Zr1 118.0(3)
C36 P2 Co1 116.1(3)
N6 P3 Zr1 53.6(2)
N6 P3 C39 110.3(4)
N6 P3 C51 114.6(4)
C39 P3 Zr1 123.5(3)
C39 P3 C51 108.0(4)
C51 P3 Zr1 128.2(3)
C54 Si1 C1 110.8(4)
C54 Si1 C2 114.2(4)
C54 Si1 C3 106.7(4)
C2 Si1 C1 108.6(4)
C2 Si1 C3 108.4(4)
C3 Si1 C1 108.0(4)
Co1 C55 Zr1 82.6(3)
C54 C55 Zr1 76.1(5)
C54 C55 Co1 158.7(7)
Si1 C54 Zr1 154.0(4)
C55 C54 Zr1 72.7(5)
C55 C54 Si1 133.2(7)
P1 N3 Zr1 104.6(3)
C4 N3 Zr1 131.6(5)
C4 N3 P1 120.7(6)
C19 N4 C20 152.0(9)
P2 N5 Zr1 103.9(3)
C27 N5 Zr1 126.3(5)
C27 N5 P2 126.1(6)
P3 N6 Zr1 87.5(3)
C42 N6 Zr1 142.0(5)
C42 N6 P3 129.1(5)
Si1 C1 H1A 109.5
Si1 C1 H1B 109.5
Si1 C1 H1C 109.5
H1A C1 H1B 109.5
H1A C1 H1C 109.5
H1B C1 H1C 109.5
Si1 C2 H2A 109.5
Si1 C2 H2B 109.5
Si1 C2 H2C 109.5
H2A C2 H2B 109.5
H2A C2 H2C 109.5
H2B C2 H2C 109.5
Si1 C3 H3A 109.5
Si1 C3 H3B 109.5
Si1 C3 H3C 109.5
H3A C3 H3B 109.5
H3A C3 H3C 109.5
H3B C3 H3C 109.5
N3 C4 C5 121.2(9)
C11 C4 N3 120.3(8)
C11 C4 C5 118.4(9)
C4 C5 C6 123.2(9)
C7 C5 C4 118.0(10)
C7 C5 C6 118.8(9)
C5 C6 H6A 109.5
C5 C6 H6B 109.5
C5 C6 H6C 109.5
H6A C6 H6B 109.5
H6A C6 H6C 109.5
H6B C6 H6C 109.5
C5 C7 H7 118.3
C5 C7 C8 123.4(11)
C8 C7 H7 118.3
C7 C8 C9 121.7(12)
C10 C8 C7 116.8(11)
C10 C8 C9 121.4(13)
C8 C9 H9A 109.5
C8 C9 H9B 109.5
C8 C9 H9C 109.5
H9A C9 H9B 109.5
H9A C9 H9C 109.5
H9B C9 H9C 109.5
C8 C10 H10 118.2
C8 C10 C11 123.6(12)
C11 C10 H10 118.2
C4 C11 C12 122.5(9)
C10 C11 C4 119.7(10)
C10 C11 C12 117.8(10)
C11 C12 H12A 109.5
C11 C12 H12B 109.5
C11 C12 H12C 109.5
H12A C12 H12B 109.5
H12A C12 H12C 109.5
H12B C12 H12C 109.5
P1 C13 H13 104.6
C14 C13 P1 113.7(7)
C14 C13 H13 104.6
C15 C13 P1 118.8(7)
C15 C13 H13 104.6
C15 C13 C14 108.9(8)
C13 C14 H14A 109.5
C13 C14 H14B 109.5
C13 C14 H14C 109.5
H14A C14 H14B 109.5
H14A C14 H14C 109.5
H14B C14 H14C 109.5
C13 C15 H15A 109.5
C13 C15 H15B 109.5
C13 C15 H15C 109.5
H15A C15 H15B 109.5
H15A C15 H15C 109.5
H15B C15 H15C 109.5
P1 C16 H16 108.4
C17 C16 P1 112.1(6)
C17 C16 H16 108.4
C17 C16 C18 109.1(8)
C18 C16 P1 110.3(6)
C18 C16 H16 108.4
C16 C17 H17A 109.5
C16 C17 H17B 109.5
C16 C17 H17C 109.5
H17A C17 H17B 109.5
H17A C17 H17C 109.5
H17B C17 H17C 109.5
C16 C18 H18A 109.5
C16 C18 H18B 109.5
C16 C18 H18C 109.5
H18A C18 H18B 109.5
H18A C18 H18C 109.5
H18B C18 H18C 109.5
N4 C19 Co1 176.7(8)
N4 C20 C21 108.3(8)
N4 C20 C22 107.1(8)
N4 C20 C0AA 108.8(13)
N4 C20 C0AB 107(2)
C22 C20 C21 109.0(10)
C22 C20 C0AA 101(3)
C22 C20 C0AB 127(4)
C0AA C20 C21 121(3)
C0AB C20 C21 97(3)
C20 C21 H21A 109.5
C20 C21 H21B 109.5
C20 C21 H21C 109.5
H21A C21 H21B 109.5
H21A C21 H21C 109.5
H21B C21 H21C 109.5
C20 C22 H22A 109.5
C20 C22 H22B 109.5
C20 C22 H22C 109.5
H22A C22 H22B 109.5
H22A C22 H22C 109.5
H22B C22 H22C 109.5
P2 C24 H24 108.0
C25 C24 P2 111.8(6)
C25 C24 H24 108.0
C26 C24 P2 115.1(6)
C26 C24 H24 108.0
C26 C24 C25 105.6(8)
C24 C25 H25A 109.5
C24 C25 H25B 109.5
C24 C25 H25C 109.5
H25A C25 H25B 109.5
H25A C25 H25C 109.5
H25B C25 H25C 109.5
C24 C26 H26A 109.5
C24 C26 H26B 109.5
C24 C26 H26C 109.5
H26A C26 H26B 109.5
H26A C26 H26C 109.5
H26B C26 H26C 109.5
C28 C27 N5 121.7(7)
C28 C27 C34 118.3(7)
C34 C27 N5 119.8(7)
C27 C28 C29 125.9(7)
C27 C28 C30 119.2(8)
C30 C28 C29 114.9(8)
C28 C29 H29A 109.5
C28 C29 H29B 109.5
C28 C29 H29C 109.5
H29A C29 H29B 109.5
H29A C29 H29C 109.5
H29B C29 H29C 109.5
C28 C30 H30 118.5
C31 C30 C28 123.1(8)
C31 C30 H30 118.5
C30 C31 C32 120.8(8)
C33 C31 C30 116.3(7)
C33 C31 C32 122.8(8)
C31 C32 H32A 109.5
C31 C32 H32B 109.5
C31 C32 H32C 109.5
H32A C32 H32B 109.5
H32A C32 H32C 109.5
H32B C32 H32C 109.5
C31 C33 H33 117.9
C31 C33 C34 124.1(8)
C34 C33 H33 117.9
C27 C34 C35 122.5(7)
C33 C34 C27 119.0(8)
C33 C34 C35 118.5(8)
C34 C35 H35A 109.5
C34 C35 H35B 109.5
C34 C35 H35C 109.5
H35A C35 H35B 109.5
H35A C35 H35C 109.5
H35B C35 H35C 109.5
P2 C36 H36 104.8
C37 C36 P2 113.2(6)
C37 C36 H36 104.8
C37 C36 C38 111.9(7)
C38 C36 P2 116.0(7)
C38 C36 H36 104.8
C36 C37 H37A 109.5
C36 C37 H37B 109.5
C36 C37 H37C 109.5
H37A C37 H37B 109.5
H37A C37 H37C 109.5
H37B C37 H37C 109.5
C36 C38 H38A 109.5
C36 C38 H38B 109.5
C36 C38 H38C 109.5
H38A C38 H38B 109.5
H38A C38 H38C 109.5
H38B C38 H38C 109.5
P3 C39 H39 105.2
C40 C39 P3 116.9(8)
C40 C39 H39 105.2
C40 C39 C41 110.7(8)
C41 C39 P3 112.5(7)
C41 C39 H39 105.2
C39 C40 H40A 109.5
C39 C40 H40B 109.5
C39 C40 H40C 109.5
H40A C40 H40B 109.5
H40A C40 H40C 109.5
H40B C40 H40C 109.5
C39 C41 H41A 109.5
C39 C41 H41B 109.5
C39 C41 H41C 109.5
H41A C41 H41B 109.5
H41A C41 H41C 109.5
H41B C41 H41C 109.5
C43 C42 N6 122.1(8)
C47 C42 N6 119.3(8)
C47 C42 C43 118.5(8)
C42 C43 C50 123.2(8)
C44 C43 C42 119.5(9)
C44 C43 C50 117.3(9)
C43 C44 H44 118.6
C43 C44 C45 122.8(9)
C45 C44 H44 118.6
C44 C45 C49 122.7(9)
C46 C45 C44 115.4(9)
C46 C45 C49 121.9(10)
C45 C46 H46 117.5
C47 C46 C45 125.1(9)
C47 C46 H46 117.5
C42 C47 C48 120.4(8)
C46 C47 C42 118.7(9)
C46 C47 C48 121.0(8)
C47 C48 H48A 109.5
C47 C48 H48B 109.5
C47 C48 H48C 109.5
H48A C48 H48B 109.5
H48A C48 H48C 109.5
H48B C48 H48C 109.5
C45 C49 H49A 109.5
C45 C49 H49B 109.5
C45 C49 H49C 109.5
H49A C49 H49B 109.5
H49A C49 H49C 109.5
H49B C49 H49C 109.5
C43 C50 H50A 109.5
C43 C50 H50B 109.5
C43 C50 H50C 109.5
H50A C50 H50B 109.5
H50A C50 H50C 109.5
H50B C50 H50C 109.5
P3 C51 H51 106.3
C52 C51 P3 116.9(8)
C52 C51 H51 106.3
C53 C51 P3 111.0(6)
C53 C51 H51 106.3
C53 C51 C52 109.4(8)
C51 C52 H52A 109.5
C51 C52 H52B 109.5
C51 C52 H52C 109.5
H52A C52 H52B 109.5
H52A C52 H52C 109.5
H52B C52 H52C 109.5
C51 C53 H53A 109.5
C51 C53 H53B 109.5
C51 C53 H53C 109.5
H53A C53 H53B 109.5
H53A C53 H53C 109.5
H53B C53 H53C 109.5
C20 C0AA H0AA 109.5
C20 C0AA H0AB 109.5
C20 C0AA H0AC 109.5
H0AA C0AA H0AB 109.5
H0AA C0AA H0AC 109.5
H0AB C0AA H0AC 109.5
C20 C0AB H0AD 109.5
C20 C0AB H0AE 109.5
C20 C0AB H0AF 109.5
H0AD C0AB H0AE 109.5
H0AD C0AB H0AF 109.5
H0AE C0AB H0AF 109.5

loop_
_geom_bond_atom_site_label_1
_geom_bond_atom_site_label_2
_geom_bond_distance
Zr1 Co1 2.7898(13)
Zr1 P1 3.092(2)
Zr1 P2 3.052(2)
Zr1 P3 2.681(2)
Zr1 C55 2.378(8)
Zr1 C54 2.417(9)
Zr1 N3 2.176(7)
Zr1 N5 2.151(7)
Zr1 N6 2.161(6)
Co1 P1 2.144(3)
Co1 P2 2.155(2)
Co1 C55 1.796(9)
Co1 C19 1.831(9)
Co1 H 1.29(7)
P1 N3 1.716(7)
P1 C13 1.858(10)
P1 C16 1.861(9)
P2 N5 1.708(7)
P2 C24 1.840(9)
P2 C36 1.842(9)
P3 N6 1.683(7)
P3 C39 1.841(10)
P3 C51 1.854(9)
Si1 C54 1.834(9)
Si1 C1 1.866(9)
Si1 C2 1.845(9)
Si1 C3 1.859(9)
C55 C54 1.288(11)
N3 C4 1.418(11)
N4 C19 1.182(10)
N4 C20 1.457(11)
N5 C27 1.448(10)
N6 C42 1.425(11)
C1 H1A 0.9600
C1 H1B 0.9600
C1 H1C 0.9600
C2 H2A 0.9600
C2 H2B 0.9600
C2 H2C 0.9600
C3 H3A 0.9600
C3 H3B 0.9600
C3 H3C 0.9600
C4 C5 1.426(12)
C4 C11 1.409(14)
C5 C6 1.510(14)
C5 C7 1.387(14)
C6 H6A 0.9600
C6 H6B 0.9600
C6 H6C 0.9600
C7 H7 0.9300
C7 C8 1.388(17)
C8 C9 1.520(17)
C8 C10 1.363(16)
C9 H9A 0.9600
C9 H9B 0.9600
C9 H9C 0.9600
C10 H10 0.9300
C10 C11 1.370(14)
C11 C12 1.489(14)
C12 H12A 0.9600
C12 H12B 0.9600
C12 H12C 0.9600
C13 H13 0.9800
C13 C14 1.545(11)
C13 C15 1.511(14)
C14 H14A 0.9600
C14 H14B 0.9600
C14 H14C 0.9600
C15 H15A 0.9600
C15 H15B 0.9600
C15 H15C 0.9600
C16 H16 0.9800
C16 C17 1.532(13)
C16 C18 1.540(11)
C17 H17A 0.9600
C17 H17B 0.9600
C17 H17C 0.9600
C18 H18A 0.9600
C18 H18B 0.9600
C18 H18C 0.9600
C20 C21 1.532(14)
C20 C22 1.499(15)
C20 C0AA 1.50(3)
C20 C0AB 1.51(5)
C21 H21A 0.9600
C21 H21B 0.9600
C21 H21C 0.9600
C22 H22A 0.9600
C22 H22B 0.9600
C22 H22C 0.9600
C24 H24 0.9800
C24 C25 1.542(12)
C24 C26 1.493(13)
C25 H25A 0.9600
C25 H25B 0.9600
C25 H25C 0.9600
C26 H26A 0.9600
C26 H26B 0.9600
C26 H26C 0.9600
C27 C28 1.407(12)
C27 C34 1.413(12)
C28 C29 1.497(12)
C28 C30 1.414(11)
C29 H29A 0.9600
C29 H29B 0.9600
C29 H29C 0.9600
C30 H30 0.9300
C30 C31 1.376(12)
C31 C32 1.494(11)
C31 C33 1.375(12)
C32 H32A 0.9600
C32 H32B 0.9600
C32 H32C 0.9600
C33 H33 0.9300
C33 C34 1.394(11)
C34 C35 1.493(12)
C35 H35A 0.9600
C35 H35B 0.9600
C35 H35C 0.9600
C36 H36 0.9800
C36 C37 1.533(11)
C36 C38 1.546(12)
C37 H37A 0.9600
C37 H37B 0.9600
C37 H37C 0.9600
C38 H38A 0.9600
C38 H38B 0.9600
C38 H38C 0.9600
C39 H39 0.9800
C39 C40 1.523(12)
C39 C41 1.532(13)
C40 H40A 0.9600
C40 H40B 0.9600
C40 H40C 0.9600
C41 H41A 0.9600
C41 H41B 0.9600
C41 H41C 0.9600
C42 C43 1.419(13)
C42 C47 1.409(12)
C43 C44 1.394(12)
C43 C50 1.474(13)
C44 H44 0.9300
C44 C45 1.401(14)
C45 C46 1.381(13)
C45 C49 1.504(13)
C46 H46 0.9300
C46 C47 1.381(12)
C47 C48 1.504(13)
C48 H48A 0.9600
C48 H48B 0.9600
C48 H48C 0.9600
C49 H49A 0.9600
C49 H49B 0.9600
C49 H49C 0.9600
C50 H50A 0.9600
C50 H50B 0.9600
C50 H50C 0.9600
C51 H51 0.9800
C51 C52 1.539(12)
C51 C53 1.525(13)
C52 H52A 0.9600
C52 H52B 0.9600
C52 H52C 0.9600
C53 H53A 0.9600
C53 H53B 0.9600
C53 H53C 0.9600
C0AA H0AA 0.9600
C0AA H0AB 0.9600
C0AA H0AC 0.9600
C0AB H0AD 0.9600
C0AB H0AE 0.9600
C0AB H0AF 0.9600

loop_
_geom_torsion_atom_site_label_1
_geom_torsion_atom_site_label_2
_geom_torsion_atom_site_label_3
_geom_torsion_atom_site_label_4
_geom_torsion
Zr1 Co1 C55 C54 1.6(18)
Zr1 P1 N3 C4 -162.1(8)
Zr1 P1 C13 C14 -114.1(7)
Zr1 P1 C13 C15 115.7(7)
Zr1 P1 C16 C17 21.0(8)
Zr1 P1 C16 C18 142.8(6)
Zr1 P2 N5 C27 -159.3(9)
Zr1 P2 C24 C25 150.1(5)
Zr1 P2 C24 C26 29.6(8)
Zr1 P2 C36 C37 -110.1(6)
Zr1 P2 C36 C38 118.7(6)
Zr1 P3 N6 C42 169.1(9)
Zr1 P3 C39 C40 -112.7(7)
Zr1 P3 C39 C41 117.6(6)
Zr1 P3 C51 C52 144.1(6)
Zr1 P3 C51 C53 -89.4(7)
Zr1 C55 C54 Si1 178.4(8)
Zr1 N3 C4 C5 115.5(9)
Zr1 N3 C4 C11 -67.7(11)
Zr1 N5 C27 C28 -68.1(10)
Zr1 N5 C27 C34 106.8(8)
Zr1 N6 C42 C43 -117.2(9)
Zr1 N6 C42 C47 60.3(13)
Co1 P1 N3 Zr1 10.5(3)
Co1 P1 N3 C4 -151.5(6)
Co1 P1 C13 C14 -39.2(8)
Co1 P1 C13 C15 -169.4(6)
Co1 P1 C16 C17 -51.0(7)
Co1 P1 C16 C18 70.8(7)
Co1 P2 N5 Zr1 -9.4(3)
Co1 P2 N5 C27 -168.7(6)
Co1 P2 C24 C25 73.7(7)
Co1 P2 C24 C26 -46.7(7)
Co1 P2 C36 C37 -39.4(7)
Co1 P2 C36 C38 -170.7(5)
Co1 C55 C54 Zr1 -1.6(18)
Co1 C55 C54 Si1 176.7(13)
P1 Co1 C55 Zr1 67.62(18)
P1 Co1 C55 C54 69.2(19)
P1 N3 C4 C5 -88.0(10)
P1 N3 C4 C11 88.9(9)
P2 Co1 C55 Zr1 -70.74(17)
P2 Co1 C55 C54 -69.1(19)
P2 N5 C27 C28 86.7(9)
P2 N5 C27 C34 -98.4(9)
P3 N6 C42 C43 80.6(11)
P3 N6 C42 C47 -101.9(9)
N3 P1 C13 C14 -154.1(7)
N3 P1 C13 C15 75.7(8)
N3 P1 C16 C17 66.8(7)
N3 P1 C16 C18 -171.4(7)
N3 C4 C5 C6 -4.6(15)
N3 C4 C5 C7 175.9(9)
N3 C4 C11 C10 -173.7(8)
N3 C4 C11 C12 8.0(13)
N5 P2 C24 C25 -168.2(6)
N5 P2 C24 C26 71.4(7)
N5 P2 C36 C37 -155.2(6)
N5 P2 C36 C38 73.6(7)
N5 C27 C28 C29 -2.1(13)
N5 C27 C28 C30 175.9(7)
N5 C27 C34 C33 -177.4(7)
N5 C27 C34 C35 3.7(12)
N6 P3 C39 C40 -53.6(8)
N6 P3 C39 C41 176.7(6)
N6 P3 C51 C52 82.1(8)
N6 P3 C51 C53 -151.4(7)
N6 C42 C43 C44 178.4(8)
N6 C42 C43 C50 0.4(13)
N6 C42 C47 C46 -176.6(7)
N6 C42 C47 C48 3.8(12)
C1 Si1 C54 Zr1 -89.3(10)
C1 Si1 C54 C55 94.3(10)
C2 Si1 C54 Zr1 33.7(12)
C2 Si1 C54 C55 -142.7(9)
C3 Si1 C54 Zr1 153.4(10)
C3 Si1 C54 C55 -23.0(10)
C4 C5 C7 C8 -2.4(18)
C5 C4 C11 C10 3.2(13)
C5 C4 C11 C12 -175.1(9)
C5 C7 C8 C9 -177.8(13)
C5 C7 C8 C10 3(2)
C6 C5 C7 C8 178.1(11)
C7 C8 C10 C11 -1.0(19)
C8 C10 C11 C4 -2.3(17)
C8 C10 C11 C12 176.1(11)
C9 C8 C10 C11 -179.8(13)
C11 C4 C5 C6 178.5(9)
C11 C4 C5 C7 -0.9(14)
C13 P1 N3 Zr1 134.9(4)
C13 P1 N3 C4 -27.2(8)
C13 P1 C16 C17 178.0(6)
C13 P1 C16 C18 -60.2(8)
C16 P1 N3 Zr1 -116.3(4)
C16 P1 N3 C4 81.6(7)
C16 P1 C13 C14 92.2(8)
C16 P1 C13 C15 -38.0(8)
C19 Co1 C55 Zr1 178.9(3)
C19 Co1 C55 C54 -179.5(18)
C19 N4 C20 C21 -106.7(19)
C19 N4 C20 C22 11(2)
C19 N4 C20 C0AA 119(4)
C19 N4 C20 C0AB 150(4)
C24 P2 N5 Zr1 -135.4(4)
C24 P2 N5 C27 65.3(8)
C24 P2 C36 C37 90.8(7)
C24 P2 C36 C38 -40.5(7)
C27 C28 C30 C31 1.2(13)
C28 C27 C34 C33 -2.3(12)
C28 C27 C34 C35 178.8(8)
C28 C30 C31 C32 -178.1(8)
C28 C30 C31 C33 -1.8(13)
C29 C28 C30 C31 179.4(8)
C30 C31 C33 C34 0.3(13)
C31 C33 C34 C27 1.7(13)
C31 C33 C34 C35 -179.3(8)
C32 C31 C33 C34 176.6(8)
C34 C27 C28 C29 -177.1(8)
C34 C27 C28 C30 0.9(12)
C36 P2 N5 Zr1 113.9(4)
C36 P2 N5 C27 -45.4(8)
C36 P2 C24 C25 -55.7(7)
C36 P2 C24 C26 -176.2(6)
C39 P3 N6 Zr1 -117.3(4)
C39 P3 N6 C42 51.8(9)
C39 P3 C51 C52 -41.3(9)
C39 P3 C51 C53 85.1(8)
C42 C43 C44 C45 -2.1(13)
C43 C42 C47 C46 1.0(12)
C43 C42 C47 C48 -178.6(8)
C43 C44 C45 C46 1.3(13)
C43 C44 C45 C49 -176.8(8)
C44 C45 C46 C47 0.7(13)
C45 C46 C47 C42 -1.9(13)
C45 C46 C47 C48 177.7(8)
C47 C42 C43 C44 0.8(12)
C47 C42 C43 C50 -177.1(8)
C49 C45 C46 C47 178.9(8)
C50 C43 C44 C45 176.0(8)
C51 P3 N6 Zr1 120.5(4)
C51 P3 N6 C42 -70.4(9)
C51 P3 C39 C40 72.4(8)
C51 P3 C39 C41 -57.3(8)

loop_
_smtbx_masks_void_nr
_smtbx_masks_void_average_x
_smtbx_masks_void_average_y
_smtbx_masks_void_average_z
_smtbx_masks_void_volume
_smtbx_masks_void_count_electrons
1 0.000 -0.077 0.250 416.2 26.0
2 0.000 -0.684 0.750 416.2 26.1
3 0.000 0.500 0.500 33.7 0.0
4 0.000 0.500 1.000 33.7 0.0
5 0.500 -0.446 0.250 416.2 26.0
6 0.500 0.321 0.750 416.2 26.1
7 0.500 0.000 0.500 33.7 0.0
8 0.500 0.000 1.000 33.7 0.0
